data_7232662
loop_
_publ_author_name
'Song, Jian-Biao'
'Liu, Gui-lei'
'Hao, Liang'
'Zhang, Fang'
'Li, Hui'

_publ_section_title
;
 Crystal structures and luminescence properties of a D--A type CIEgen and
 its Zn(ii) complexes
;
_journal_issue 21
_journal_name_full CrystEngComm
_journal_page_first 3322
_journal_paper_doi 10.1039/C9CE00534J
_journal_volume 21
_journal_year 2019
_chemical_formula_sum 'C23 H18 N6 O5 Zn'
_chemical_formula_weight 523.80
_space_group_crystal_system monoclinic
_space_group_IT_number 14
_space_group_name_Hall '-P 2yn'
_space_group_name_H-M_alt 'P 1 21/n 1'
_symmetry_space_group_name_Hall '-P 2yn'
_symmetry_space_group_name_H-M 'P 1 21/n 1'
_atom_sites_solution_hydrogens mixed
_audit_creation_method SHELXL-2014/7
_audit_update_record
;
2019-01-15 deposited with the CCDC.    2019-04-25 downloaded from the CCDC.
;
_cell_angle_alpha 90
_cell_angle_beta 114.823(2)
_cell_angle_gamma 90
_cell_formula_units_Z 4
_cell_length_a 9.8795(11)
_cell_length_b 22.045(2)
_cell_length_c 11.3775(12)
_cell_measurement_reflns_used 7218
_cell_measurement_temperature 296(2)
_cell_measurement_theta_max 30.46
_cell_measurement_theta_min 2.30
_cell_volume 2249.0(4)
_computing_cell_refinement 'Bruker SAINT'
_computing_data_collection 'Bruker APEX2'
_computing_data_reduction 'Bruker SAINT'
_computing_molecular_graphics 'Bruker SHELXTL'
_computing_publication_material 'Bruker SHELXTL'
_computing_structure_refinement 'SHELXL-2014/7 (Sheldrick, 2014)'
_computing_structure_solution 'SHELXL-2014/7 (Sheldrick, 2014)'
_diffrn_ambient_temperature 296(2)
_diffrn_measured_fraction_theta_full 0.983
_diffrn_measured_fraction_theta_max 0.961
_diffrn_measurement_device_type 'CCD area detector'
_diffrn_measurement_method 'phi and omega scans'
_diffrn_radiation_type MoK\a
_diffrn_radiation_wavelength 0.71073
_diffrn_reflns_av_R_equivalents 0.0208
_diffrn_reflns_av_unetI/netI 0.0260
_diffrn_reflns_Laue_measured_fraction_full 0.983
_diffrn_reflns_Laue_measured_fraction_max 0.961
_diffrn_reflns_limit_h_max 11
_diffrn_reflns_limit_h_min -12
_diffrn_reflns_limit_k_max 16
_diffrn_reflns_limit_k_min -29
_diffrn_reflns_limit_l_max 14
_diffrn_reflns_limit_l_min -14
_diffrn_reflns_number 13352
_diffrn_reflns_point_group_measured_fraction_full 0.983
_diffrn_reflns_point_group_measured_fraction_max 0.961
_diffrn_reflns_theta_full 25.242
_diffrn_reflns_theta_max 27.997
_diffrn_reflns_theta_min 2.178
_diffrn_source 'fine-focus sealed tube'
_exptl_absorpt_coefficient_mu 1.141
_exptl_absorpt_correction_type multi-scan
_exptl_absorpt_process_details sadabs
_exptl_crystal_colour purple
_exptl_crystal_density_diffrn 1.547
_exptl_crystal_description block
_exptl_crystal_F_000 1072
_exptl_crystal_size_max 0.340
_exptl_crystal_size_mid 0.280
_exptl_crystal_size_min 0.180
_exptl_transmission_factor_max 0.821
_exptl_transmission_factor_min 0.698
_refine_diff_density_max 0.278
_refine_diff_density_min -0.396
_refine_diff_density_rms 0.062
_refine_ls_extinction_method none
_refine_ls_goodness_of_fit_ref 1.060
_refine_ls_hydrogen_treatment constr
_refine_ls_matrix_type full
_refine_ls_number_parameters 320
_refine_ls_number_reflns 5202
_refine_ls_number_restraints 0
_refine_ls_restrained_S_all 1.060
_refine_ls_R_factor_all 0.0359
_refine_ls_R_factor_gt 0.0302
_refine_ls_shift/su_max 0.002
_refine_ls_shift/su_mean 0.000
_refine_ls_structure_factor_coef Fsqd
_refine_ls_weighting_details 'w=1/[\s^2^(Fo^2^)+(0.0573P)^2^+0.3724P] where P=(Fo^2^+2Fc^2^)/3'
_refine_ls_weighting_scheme calc
_refine_ls_wR_factor_gt 0.0895
_refine_ls_wR_factor_ref 0.0926
_reflns_Friedel_coverage 0.000
_reflns_number_gt 4563
_reflns_number_total 5202
_reflns_threshold_expression 'I > 2\s(I)'
_cod_data_source_file c9ce00534j2.cif
_cod_data_source_block 10
_cod_depositor_comments 'Adding full bibliography for 7232662--7232664.cif.'
_cod_database_code 7232662
_shelx_shelxl_version_number 2014/7
_shelx_space_group_comment
;
The symmetry employed for this shelxl refinement is uniquely defined
by the following loop, which should always be used as a source of
symmetry information in preference to the above space-group names.
They are only intended as comments.
;

loop_
_space_group_symop_operation_xyz
'x, y, z'
'-x+1/2, y+1/2, -z+1/2'
'-x, -y, -z'
'x-1/2, -y-1/2, z-1/2'

loop_
_atom_site_label
_atom_site_type_symbol
_atom_site_fract_x
_atom_site_fract_y
_atom_site_fract_z
_atom_site_U_iso_or_equiv
_atom_site_adp_type
_atom_site_occupancy
_atom_site_site_symmetry_order
_atom_site_calc_flag
_atom_site_refinement_flags_posn
_atom_site_refinement_flags_adp
Zn1 Zn 0.06738(2) 0.90307(2) 0.50425(2) 0.03115(8) Uani 1 1 d . .
O2 O 0.04066(14) 0.88173(6) 0.66114(11) 0.0382(3) Uani 1 1 d . .
O3 O -0.50106(18) 0.80267(7) -0.01443(14) 0.0550(4) Uani 1 1 d . .
H3 H -0.5269 0.7843 0.0354 0.082 Uiso 1 1 calc R U
O4 O 0.13402(16) 0.85330(6) 1.10019(12) 0.0459(3) Uani 1 1 d . .
H4 H 0.0664 0.8287 1.0666 0.069 Uiso 1 1 calc R U
O1 O -0.12608(14) 0.87270(6) 0.38130(12) 0.0436(3) Uani 1 1 d . .
N1 N 0.07897(16) 0.95645(6) 0.35833(13) 0.0330(3) Uani 1 1 d . .
C8 C 0.11989(18) 0.89619(7) 0.78252(16) 0.0293(3) Uani 1 1 d . .
C9 C 0.19483(19) 0.99738(7) 0.40537(16) 0.0334(3) Uani 1 1 d . .
C10 C -0.1272(2) 0.90965(8) 0.18115(17) 0.0353(4) Uani 1 1 d . .
N2 N 0.22374(16) 0.96921(6) 0.61460(13) 0.0325(3) Uani 1 1 d . .
C12 C 0.08494(19) 0.86848(8) 0.87789(16) 0.0347(3) Uani 1 1 d . .
H12 H 0.0058 0.8413 0.8524 0.042 Uiso 1 1 calc R U
N5 N 0.22767(17) 0.83517(6) 0.51611(14) 0.0363(3) Uani 1 1 d . .
C14 C 0.26958(18) 1.00410(7) 0.53661(16) 0.0331(3) Uani 1 1 d . .
C15 C -0.0037(2) 0.94894(8) 0.23394(16) 0.0356(3) Uani 1 1 d . .
H15 H 0.0315 0.9712 0.1710 0.043 Uiso 1 1 d R U
C16 C 0.1645(2) 0.88049(8) 1.00741(16) 0.0346(3) Uani 1 1 d . .
C17 C 0.24005(18) 0.93895(7) 0.82441(15) 0.0326(3) Uani 1 1 d . .
C18 C 0.28495(19) 0.97281(8) 0.74054(16) 0.0352(3) Uani 1 1 d . .
H18 H 0.3658 1.0021 0.7799 0.042 Uiso 1 1 d R U
C19 C -0.18586(19) 0.87441(8) 0.25552(16) 0.0346(3) Uani 1 1 d . .
C20 C 0.2393(2) 1.03280(9) 0.32181(17) 0.0432(4) Uani 1 1 d . .
C21 C -0.2026(2) 0.90695(8) 0.04324(18) 0.0433(4) Uani 1 1 d . .
H21 H -0.1656 0.9298 -0.0056 0.052 Uiso 1 1 calc R U
C22 C -0.3157(2) 0.83980(8) 0.18734(17) 0.0395(4) Uani 1 1 d . .
H22 H -0.3571 0.8177 0.2337 0.047 Uiso 1 1 calc R U
C23 C 0.3927(2) 1.04578(9) 0.58865(17) 0.0404(4) Uani 1 1 d . .
C24 C -0.3250(2) 0.87270(9) -0.01913(18) 0.0455(4) Uani 1 1 d . .
H24 H -0.3749 0.8713 -0.1024 0.055 Uiso 1 1 d R U
C25 C 0.2549(2) 0.81924(9) 0.41498(19) 0.0455(4) Uani 1 1 d . .
H25 H 0.1906 0.8392 0.3322 0.055 Uiso 1 1 d R U
N6 N 0.4289(2) 0.74359(8) 0.5329(2) 0.0513(4) Uani 1 1 d . .
C27 C -0.3827(2) 0.83788(8) 0.05380(18) 0.0413(4) Uani 1 1 d . .
C28 C 0.3164(2) 0.95027(9) 0.95885(17) 0.0443(4) Uani 1 1 d . .
H28 H 0.3939 0.9783 0.9868 0.053 Uiso 1 1 calc R U
N3 N 0.4912(2) 1.07848(10) 0.62710(18) 0.0612(5) Uani 1 1 d . .
C30 C 0.4043(2) 0.76079(10) 0.6348(2) 0.0504(5) Uani 1 1 d . .
H30 H 0.4564 0.7416 0.7138 0.061 Uiso 1 1 calc R U
C32 C 0.3546(3) 0.77422(10) 0.4238(2) 0.0540(5) Uani 1 1 d . .
H32 H 0.3821 0.7622 0.3615 0.065 Uiso 1 1 d R U
C33 C 0.3048(2) 0.80584(9) 0.62712(19) 0.0458(4) Uani 1 1 d . .
H33 H 0.2829 0.8157 0.6984 0.055 Uiso 1 1 d R U
C34 C 0.2820(2) 0.92231(10) 1.04896(17) 0.0445(4) Uani 1 1 d . .
H34 H 0.3440 0.9242 1.1425 0.053 Uiso 1 1 d R U
N4 N 0.2772(3) 1.06068(10) 0.2567(2) 0.0702(6) Uani 1 1 d . .
O6 O 0.41247(17) 0.72823(6) 0.12565(15) 0.0515(3) Uani 1 1 d . .
H6 H 0.4615 0.6968 0.1424 0.077 Uiso 1 1 calc R U
C31 C 0.2594(3) 0.71408(12) 0.0615(3) 0.0676(7) Uani 1 1 d . .
H31A H 0.2429 0.6885 -0.0116 0.101 Uiso 1 1 calc R U
H31B H 0.2030 0.7508 0.0325 0.101 Uiso 1 1 calc R U
H31C H 0.2283 0.6932 0.1201 0.101 Uiso 1 1 calc R U

loop_
_atom_site_aniso_label
_atom_site_aniso_U_11
_atom_site_aniso_U_22
_atom_site_aniso_U_33
_atom_site_aniso_U_23
_atom_site_aniso_U_13
_atom_site_aniso_U_12
Zn1 0.03675(13) 0.03192(12) 0.02466(12) 0.00267(6) 0.01276(9) -0.00111(7)
O2 0.0445(7) 0.0455(7) 0.0247(6) -0.0030(5) 0.0145(5) -0.0158(5)
O3 0.0566(9) 0.0583(9) 0.0372(7) -0.0014(6) 0.0070(6) -0.0184(7)
O4 0.0557(8) 0.0571(8) 0.0284(6) -0.0009(5) 0.0211(6) -0.0168(6)
O1 0.0434(7) 0.0579(8) 0.0269(6) 0.0032(5) 0.0121(5) -0.0119(6)
N1 0.0349(7) 0.0349(7) 0.0280(7) 0.0043(5) 0.0120(6) -0.0001(5)
C8 0.0314(8) 0.0305(7) 0.0264(7) -0.0003(6) 0.0126(6) -0.0006(6)
C9 0.0364(8) 0.0331(8) 0.0331(8) 0.0065(6) 0.0168(7) 0.0015(6)
C10 0.0385(9) 0.0377(9) 0.0277(8) 0.0034(6) 0.0120(7) 0.0011(7)
N2 0.0374(7) 0.0330(7) 0.0292(7) 0.0021(5) 0.0162(6) -0.0030(5)
C12 0.0379(8) 0.0377(8) 0.0293(8) -0.0015(6) 0.0149(7) -0.0086(7)
N5 0.0422(8) 0.0337(7) 0.0338(7) 0.0016(6) 0.0165(6) 0.0030(6)
C14 0.0348(8) 0.0333(8) 0.0327(8) 0.0045(6) 0.0157(7) -0.0011(6)
C15 0.0411(9) 0.0362(8) 0.0302(8) 0.0050(6) 0.0158(7) 0.0020(7)
C16 0.0408(9) 0.0381(8) 0.0284(8) 0.0002(6) 0.0181(7) -0.0028(7)
C17 0.0343(8) 0.0358(8) 0.0275(8) 0.0003(6) 0.0127(6) -0.0041(6)
C18 0.0363(8) 0.0370(8) 0.0321(8) -0.0010(6) 0.0141(7) -0.0068(7)
C19 0.0367(8) 0.0375(9) 0.0293(8) 0.0023(6) 0.0137(7) 0.0029(7)
C20 0.0468(10) 0.0491(10) 0.0325(9) 0.0048(8) 0.0153(8) -0.0059(8)
C21 0.0516(11) 0.0470(10) 0.0292(9) 0.0057(7) 0.0151(8) -0.0044(8)
C22 0.0426(9) 0.0422(9) 0.0327(9) 0.0022(7) 0.0147(7) -0.0041(7)
C23 0.0428(10) 0.0470(10) 0.0318(9) 0.0074(7) 0.0160(7) -0.0048(8)
C24 0.0527(11) 0.0506(11) 0.0254(8) 0.0035(7) 0.0087(8) -0.0044(9)
C25 0.0524(11) 0.0479(10) 0.0354(9) 0.0013(8) 0.0177(8) 0.0064(9)
N6 0.0465(9) 0.0456(9) 0.0658(11) 0.0013(8) 0.0273(9) 0.0085(7)
C27 0.0412(9) 0.0406(9) 0.0343(9) -0.0016(7) 0.0084(7) -0.0024(7)
C28 0.0434(10) 0.0545(11) 0.0293(9) -0.0042(7) 0.0097(7) -0.0198(8)
N3 0.0560(11) 0.0740(12) 0.0456(10) 0.0049(9) 0.0132(9) -0.0271(10)
C30 0.0488(11) 0.0509(11) 0.0529(12) 0.0137(9) 0.0226(10) 0.0131(9)
C32 0.0603(13) 0.0587(13) 0.0510(12) -0.0053(10) 0.0311(10) 0.0117(10)
C33 0.0519(11) 0.0503(11) 0.0385(10) 0.0093(8) 0.0223(9) 0.0121(9)
C34 0.0471(10) 0.0568(11) 0.0257(8) -0.0025(8) 0.0113(8) -0.0151(9)
N4 0.0833(15) 0.0832(15) 0.0485(11) 0.0166(10) 0.0319(11) -0.0220(12)
O6 0.0550(8) 0.0405(7) 0.0563(9) 0.0038(6) 0.0208(7) 0.0048(6)
C31 0.0510(13) 0.0621(14) 0.0885(19) -0.0044(13) 0.0279(13) 0.0080(11)

loop_
_atom_type_symbol
_atom_type_description
_atom_type_scat_dispersion_real
_atom_type_scat_dispersion_imag
_atom_type_scat_source
C C 0.0033 0.0016 'International Tables Vol C Tables 4.2.6.8 and 6.1.1.4'
H H 0.0000 0.0000 'International Tables Vol C Tables 4.2.6.8 and 6.1.1.4'
N N 0.0061 0.0033 'International Tables Vol C Tables 4.2.6.8 and 6.1.1.4'
O O 0.0106 0.0060 'International Tables Vol C Tables 4.2.6.8 and 6.1.1.4'
Zn Zn 0.2839 1.4301 'International Tables Vol C Tables 4.2.6.8 and 6.1.1.4'

loop_
_geom_angle_atom_site_label_1
_geom_angle_atom_site_label_2
_geom_angle_atom_site_label_3
_geom_angle
O1 Zn1 O2 95.98(5)
O1 Zn1 N1 89.28(5)
O2 Zn1 N1 159.05(6)
O1 Zn1 N2 156.10(6)
O2 Zn1 N2 88.23(5)
N1 Zn1 N2 79.17(5)
O1 Zn1 N5 106.31(6)
O2 Zn1 N5 98.79(6)
N1 Zn1 N5 99.15(6)
N2 Zn1 N5 96.21(6)
C8 O2 Zn1 130.55(10)
C19 O1 Zn1 129.39(11)
C15 N1 C9 122.70(14)
C15 N1 Zn1 124.88(12)
C9 N1 Zn1 112.11(11)
O2 C8 C12 118.40(14)
O2 C8 C17 123.81(14)
C12 C8 C17 117.79(15)
C14 C9 N1 118.35(14)
C14 C9 C20 119.31(16)
N1 C9 C20 122.34(16)
C15 C10 C21 116.92(16)
C15 C10 C19 124.92(16)
C21 C10 C19 118.10(16)
C18 N2 C14 123.00(15)
C18 N2 Zn1 125.58(11)
C14 N2 Zn1 110.89(11)
C16 C12 C8 121.86(15)
C25 N5 C33 116.50(16)
C25 N5 Zn1 122.76(12)
C33 N5 Zn1 120.73(12)
C9 C14 N2 117.84(15)
C9 C14 C23 119.61(15)
N2 C14 C23 122.55(15)
N1 C15 C10 124.87(16)
O4 C16 C12 122.48(16)
O4 C16 C34 116.92(15)
C12 C16 C34 120.60(15)
C28 C17 C18 117.28(15)
C28 C17 C8 117.84(15)
C18 C17 C8 124.84(15)
N2 C18 C17 125.09(15)
O1 C19 C22 118.52(15)
O1 C19 C10 123.69(16)
C22 C19 C10 117.80(15)
N4 C20 C9 178.8(2)
C24 C21 C10 122.73(17)
C27 C22 C19 121.80(16)
N3 C23 C14 178.1(2)
C21 C24 C27 119.28(17)
N5 C25 C32 121.72(18)
C32 N6 C30 115.81(17)
O3 C27 C22 123.52(18)
O3 C27 C24 116.19(17)
C22 C27 C24 120.26(17)
C34 C28 C17 123.25(16)
N6 C30 C33 122.45(19)
N6 C32 C25 122.23(19)
N5 C33 C30 121.24(18)
C28 C34 C16 118.64(17)

loop_
_geom_bond_atom_site_label_1
_geom_bond_atom_site_label_2
_geom_bond_distance
Zn1 O1 1.9528(13)
Zn1 O2 1.9679(12)
Zn1 N1 2.0769(14)
Zn1 N2 2.1118(14)
Zn1 N5 2.1418(15)
O2 C8 1.309(2)
O3 C27 1.345(2)
O4 C16 1.353(2)
O1 C19 1.299(2)
N1 C15 1.314(2)
N1 C9 1.377(2)
C8 C12 1.409(2)
C8 C17 1.432(2)
C9 C14 1.368(2)
C9 C20 1.434(2)
C10 C15 1.409(2)
C10 C21 1.428(2)
C10 C19 1.438(2)
N2 C18 1.303(2)
N2 C14 1.386(2)
C12 C16 1.374(2)
N5 C25 1.334(2)
N5 C33 1.336(2)
C14 C23 1.439(2)
C16 C34 1.400(3)
C17 C28 1.415(2)
C17 C18 1.421(2)
C19 C22 1.412(3)
C20 N4 1.140(2)
C21 C24 1.348(3)
C22 C27 1.380(2)
C23 N3 1.140(3)
C24 C27 1.414(3)
C25 C32 1.372(3)
N6 C32 1.331(3)
N6 C30 1.335(3)
C28 C34 1.356(3)
C30 C33 1.374(3)
O6 C31 1.411(3)
